data_7210674
loop_
_publ_author_name
'Farrell, Andrew R.'
'Coome, Jonathan A.'
'Probert, Michael R.'
'Goeta, Andr\`es E.'
'Howard, Judith A. K.'
'Lem\'ee-Cailleau, Marie-H\'el\`ene'
'Parsons, Simon'
'Murrie, Mark'

_publ_section_title
;
 Ultra-low temperature structure determination of a Mn12 single-molecule
 magnet and the interplay between lattice solvent and structural disorder
;
_journal_issue 17
_journal_name_full CrystEngComm
_journal_page_first 3423
_journal_paper_doi 10.1039/c3ce00042g
_journal_volume 15
_journal_year 2013
_chemical_compound_source AF18
_chemical_formula_moiety '[Mn12O12(O2CCH3)16(H2O)4].2CH3CH2OH.4H2O'
_chemical_formula_sum 'C36 H72 Mn12 O56'
_chemical_formula_weight 2060.22
_space_group_IT_number 82
_symmetry_cell_setting tetragonal
_symmetry_space_group_name_Hall 'I -4'
_symmetry_space_group_name_H-M 'I -4'
_atom_sites_solution_hydrogens other
_atom_sites_solution_primary direct
_atom_sites_solution_secondary difmap
_audit_creation_date 12-11-07
_audit_creation_method SHELXL-97
_cell_angle_alpha 90.00
_cell_angle_beta 90.00
_cell_angle_gamma 90.00
_cell_formula_units_Z 2
_cell_length_a 17.1875(2)
_cell_length_b 17.1875(2)
_cell_length_c 12.1717(2)
_cell_measurement_reflns_used 9945
_cell_measurement_temperature 2(2)
_cell_measurement_theta_max 30
_cell_measurement_theta_min 2
_cell_volume 3595.64(8)
_computing_data_reduction 'SAINT v7.68A (Bruker, 2009)'
_computing_structure_refinement 'SHELXL-97 (Sheldrick, 2008)'
_computing_structure_solution 'SHELXS-97 (Sheldrick, 2008)'
_diffrn_ambient_temperature 2(2)
_diffrn_detector 'CCD area detector'
_diffrn_detector_area_resol_mean 8.333
_diffrn_detector_type 'Bruker APEXII area detector'
_diffrn_measured_fraction_theta_full 0.909
_diffrn_measured_fraction_theta_max 0.909
_diffrn_measurement_device 'XIPHOS four-circle diffractometer'
_diffrn_measurement_device_type 'Bruker APEX-II CCD'
_diffrn_measurement_method '\f scans'
_diffrn_measurement_specimen_support '0.5mm graphite fibre'
_diffrn_radiation_collimation focused
_diffrn_radiation_monochromator 'multilayer optics'
_diffrn_radiation_probe x-ray
_diffrn_radiation_type 'Mo K\a'
_diffrn_radiation_wavelength 0.71073
_diffrn_radiation_xray_symbol K-L~3~
_diffrn_reflns_av_R_equivalents 0.0287
_diffrn_reflns_av_sigmaI/netI 0.0287
_diffrn_reflns_limit_h_max 24
_diffrn_reflns_limit_h_min -24
_diffrn_reflns_limit_k_max 18
_diffrn_reflns_limit_k_min -24
_diffrn_reflns_limit_l_max 15
_diffrn_reflns_limit_l_min -13
_diffrn_reflns_number 24483
_diffrn_reflns_theta_full 30.70
_diffrn_reflns_theta_max 30.70
_diffrn_reflns_theta_min 1.68
_diffrn_source 'Bruker TXS with Helios Optics'
_diffrn_source_current 108.0
_diffrn_source_power 5.4
_diffrn_source_target Mo
_diffrn_source_type 'Rotating Anode'
_diffrn_source_voltage 50.0
_exptl_absorpt_coefficient_mu 2.143
_exptl_absorpt_correction_T_max 0.4512
_exptl_absorpt_correction_T_min 0.3771
_exptl_absorpt_correction_type multi-scan
_exptl_absorpt_process_details
;
SADABS 2008/1 was used for absorption correction.
;
_exptl_crystal_colour black
_exptl_crystal_density_diffrn 1.903
_exptl_crystal_density_method 'not measured'
_exptl_crystal_description block
_exptl_crystal_F_000 2072
_exptl_crystal_recrystallization_method
;
KMnO4 + Mn(OAc)2.4H2O in AcOH
Crystals formed in sealed vessel at RT.
;
_exptl_crystal_size_max 1.0
_exptl_crystal_size_mid 0.1
_exptl_crystal_size_min 0.1
_refine_diff_density_max 0.826
_refine_diff_density_min -0.674
_refine_diff_density_rms 0.109
_refine_ls_abs_structure_details 'Flack H D (1983), Acta Cryst. A39, 876-881'
_refine_ls_abs_structure_Flack 0.546(19)
_refine_ls_extinction_method none
_refine_ls_goodness_of_fit_ref 1.077
_refine_ls_hydrogen_treatment constr
_refine_ls_matrix_type full
_refine_ls_number_parameters 231
_refine_ls_number_reflns 4861
_refine_ls_number_restraints 92
_refine_ls_restrained_S_all 1.086
_refine_ls_R_factor_all 0.0408
_refine_ls_R_factor_gt 0.0366
_refine_ls_shift/su_max 0.005
_refine_ls_shift/su_mean 0.000
_refine_ls_structure_factor_coef Fsqd
_refine_ls_weighting_details 'calc w=1/[\s^2^(Fo^2^)+(0.0480P)^2^+8.6125P] where P=(Fo^2^+2Fc^2^)/3'
_refine_ls_weighting_scheme calc
_refine_ls_wR_factor_gt 0.0888
_refine_ls_wR_factor_ref 0.0907
_reflns_number_gt 4586
_reflns_number_total 4861
_reflns_threshold_expression >2sigma(I)
_oxford_structure_analysis_title 'Mn12 in I-4'
_cod_data_source_file c3ce00042g.txt
_cod_data_source_block Mn12XN2K
_cod_depositor_comments
;
The following automatic conversions were performed:

'_symmetry_cell_setting' value 'Tetragonal' changed to 'tetragonal'
according to /home/saulius/struct/CIF-dictionaries/cif_core.dic
dictionary named 'cif_core.dic' version 2.4.2 from 2011-04-26.

Automatic conversion script
Id: cif_fix_values 1891 2012-01-12 08:04:46Z andrius 
;
_cod_original_sg_symbol_H-M I-4
_cod_database_code 7210674

loop_
_symmetry_equiv_pos_as_xyz
'x, y, z'
'-x, -y, z'
'y, -x, -z'
'-y, x, -z'
'x+1/2, y+1/2, z+1/2'
'-x+1/2, -y+1/2, z+1/2'
'y+1/2, -x+1/2, -z+1/2'
'-y+1/2, x+1/2, -z+1/2'

loop_
_atom_site_label
_atom_site_type_symbol
_atom_site_fract_x
_atom_site_fract_y
_atom_site_fract_z
_atom_site_U_iso_or_equiv
_atom_site_adp_type
_atom_site_occupancy
_atom_site_symmetry_multiplicity
_atom_site_calc_flag
_atom_site_refinement_flags
_atom_site_disorder_assembly
_atom_site_disorder_group
Mn1 Mn 0.08349(2) -0.01726(2) -0.07862(5) 0.01043(10) Uani 1 1 d . . .
Mn2 Mn 0.24179(2) -0.04679(2) -0.07988(5) 0.01353(11) Uani 1 1 d . . .
Mn3 Mn 0.19825(2) 0.14083(2) -0.01408(5) 0.01432(12) Uani 1 1 d . . .
O1 O 0.07043(11) -0.01443(11) 0.0764(2) 0.0114(4) Uani 1 1 d . . .
O2 O 0.10469(11) 0.14815(11) 0.0667(2) 0.0132(5) Uani 1 1 d . A .
O3 O 0.17494(11) 0.03985(11) -0.0669(2) 0.0122(4) Uani 1 1 d . A .
O4 O 0.08602(11) -0.01936(11) -0.2360(2) 0.0140(5) Uani 1 1 d D . .
O5 O 0.21296(12) -0.04562(12) -0.2580(2) 0.0169(5) Uani 1 1 d D A .
C1 C 0.14585(17) -0.03497(16) -0.2947(3) 0.0158(7) Uani 1 1 d D A .
C2 C 0.1304(2) -0.04269(19) -0.4153(3) 0.0244(8) Uani 1 1 d D . .
H2A H 0.1780 -0.0305 -0.4563 0.037 Uiso 1 1 calc R A .
H2B H 0.0891 -0.0065 -0.4367 0.037 Uiso 1 1 calc R . .
H2C H 0.1142 -0.0961 -0.4317 0.037 Uiso 1 1 calc R . .
O61 O 0.2770(3) -0.0646(3) 0.0857(5) 0.0186(7) Uiso 0.50 1 d PD A 1
O71 O 0.2010(3) -0.1581(3) 0.1558(5) 0.0197(8) Uiso 0.50 1 d PD A 1
C31 C 0.2439(4) -0.0987(4) 0.1651(6) 0.0246(11) Uiso 0.50 1 d PD A 1
C41 C 0.2640(7) -0.0712(6) 0.2789(7) 0.054(3) Uiso 0.50 1 d PD A 1
H41A H 0.2239 -0.0349 0.3047 0.081 Uiso 0.50 1 calc PR A 1
H41B H 0.3145 -0.0447 0.2776 0.081 Uiso 0.50 1 calc PR A 1
H41C H 0.2666 -0.1159 0.3287 0.081 Uiso 0.50 1 calc PR A 1
O62 O 0.2568(3) -0.0438(3) 0.1035(4) 0.0186(7) Uiso 0.50 1 d PD A 2
O72 O 0.1872(3) -0.1439(3) 0.1597(5) 0.0197(8) Uiso 0.50 1 d PD A 2
C32 C 0.2293(4) -0.0876(4) 0.1769(6) 0.0246(11) Uiso 0.50 1 d PD A 2
C42 C 0.2307(7) -0.0597(6) 0.2937(7) 0.052(3) Uiso 0.50 1 d PD A 2
H42A H 0.1855 -0.0262 0.3072 0.078 Uiso 0.50 1 calc PR A 2
H42B H 0.2786 -0.0300 0.3067 0.078 Uiso 0.50 1 calc PR A 2
H42C H 0.2290 -0.1044 0.3435 0.078 Uiso 0.50 1 calc PR A 2
O8 O 0.33465(12) 0.01528(12) -0.1013(2) 0.0189(6) Uani 1 1 d D A .
O9 O 0.29829(13) 0.14006(13) -0.0926(3) 0.0277(7) Uani 1 1 d D A .
C5 C 0.34690(16) 0.08703(16) -0.1106(3) 0.0170(7) Uani 1 1 d D . .
C6 C 0.42677(17) 0.11049(18) -0.1481(4) 0.0225(8) Uani 1 1 d D A .
H6A H 0.4587 0.0639 -0.1591 0.034 Uiso 0.50 1 calc PR . .
H6B H 0.4510 0.1437 -0.0923 0.034 Uiso 0.50 1 calc PR . .
H6C H 0.4228 0.1392 -0.2174 0.034 Uiso 0.50 1 calc PR . .
H6D H 0.4296 0.1673 -0.1534 0.034 Uiso 0.50 1 calc PR . .
H6E H 0.4373 0.0875 -0.2203 0.034 Uiso 0.50 1 calc PR . .
H6F H 0.4655 0.0920 -0.0951 0.034 Uiso 0.50 1 calc PR . .
O10 O 0.30849(14) -0.13511(13) -0.1104(3) 0.0326(8) Uani 1 1 d D A .
O11 O 0.24511(14) -0.23394(13) -0.0330(3) 0.0293(7) Uani 1 1 d D A .
C7 C 0.30174(15) -0.20534(15) -0.0831(3) 0.0160(7) Uani 1 1 d D . .
C8 C 0.36842(17) -0.25784(17) -0.1112(3) 0.0182(7) Uani 1 1 d D A .
H8A H 0.3767 -0.2950 -0.0512 0.027 Uiso 1 1 calc R . .
H8B H 0.4156 -0.2267 -0.1218 0.027 Uiso 1 1 calc R . .
H8C H 0.3566 -0.2862 -0.1790 0.027 Uiso 1 1 calc R . .
O12 O 0.26265(18) 0.10254(17) 0.1283(3) 0.0357(8) Uani 1 1 d . A .
H12A H 0.3038 0.0774 0.1438 0.054 Uiso 0.50 1 d PR B 1
H12B H 0.2617 0.0533 0.1343 0.054 Uiso 0.50 1 d PR B 2
H12C H 0.2459 0.1261 0.1850 0.054 Uiso 1 1 d R . .
O13 O 0.21514(17) 0.18769(18) 0.3057(3) 0.0383(8) Uani 1 1 d . . .
H13A H 0.2440 0.2188 0.3415 0.057 Uiso 1 1 d R . .
H13B H 0.1703 0.2086 0.3039 0.057 Uiso 1 1 d R . .
O14 O 0.4155(6) 0.0761(5) 0.1269(10) 0.079(3) Uiso 0.50 1 d PD C -1
O15 O 0.4379(6) -0.0502(5) 0.0897(11) 0.076(3) Uiso 0.50 1 d PD C -1
H15 H 0.3908 -0.0645 0.0949 0.115 Uiso 0.50 1 d PR C -1
C9 C 0.4591(6) 0.0187(5) 0.1090(14) 0.069(4) Uiso 0.50 1 d PD C -1
C10 C 0.5453(7) 0.0304(11) 0.124(2) 0.112(8) Uiso 0.50 1 d PD C -1
H10A H 0.5597 0.0826 0.0986 0.169 Uiso 0.50 1 calc PR C -1
H10B H 0.5737 -0.0086 0.0811 0.169 Uiso 0.50 1 calc PR C -1
H10C H 0.5586 0.0250 0.2019 0.169 Uiso 0.50 1 calc PR C -1

loop_
_atom_site_aniso_label
_atom_site_aniso_U_11
_atom_site_aniso_U_22
_atom_site_aniso_U_33
_atom_site_aniso_U_23
_atom_site_aniso_U_13
_atom_site_aniso_U_12
Mn1 0.00957(17) 0.01019(17) 0.0116(3) 0.00020(16) 0.00041(16) 0.00031(13)
Mn2 0.00972(17) 0.01068(18) 0.0202(3) 0.00276(18) 0.00207(18) 0.00065(13)
Mn3 0.01023(18) 0.01116(18) 0.0216(3) -0.00318(18) 0.00293(17) -0.00040(14)
O1 0.0099(8) 0.0140(8) 0.0103(13) 0.0013(9) 0.0009(8) -0.0005(6)
O2 0.0116(8) 0.0113(8) 0.0167(15) -0.0003(9) 0.0029(9) -0.0002(7)
O3 0.0112(8) 0.0115(8) 0.0138(14) -0.0019(8) 0.0008(8) -0.0007(7)
O4 0.0149(9) 0.0143(9) 0.0128(15) -0.0008(8) -0.0003(8) -0.0001(7)
O5 0.0152(9) 0.0146(9) 0.0209(17) 0.0007(9) 0.0053(9) 0.0000(7)
C1 0.0218(13) 0.0109(11) 0.015(2) -0.0010(11) 0.0037(12) -0.0009(10)
C2 0.0282(16) 0.0227(14) 0.022(2) -0.0017(15) 0.0084(15) -0.0041(12)
O8 0.0128(9) 0.0124(9) 0.0316(19) 0.0048(9) 0.0020(9) -0.0005(7)
O9 0.0175(10) 0.0165(10) 0.049(2) -0.0046(11) 0.0117(11) -0.0026(8)
C5 0.0133(12) 0.0148(12) 0.023(2) 0.0014(12) 0.0037(12) -0.0014(10)
C6 0.0134(12) 0.0179(13) 0.036(3) 0.0066(14) 0.0067(13) 0.0017(10)
O10 0.0172(10) 0.0168(10) 0.064(3) 0.0123(12) 0.0161(12) 0.0057(8)
O11 0.0204(10) 0.0161(10) 0.052(2) 0.0082(11) 0.0162(12) 0.0056(8)
C7 0.0124(11) 0.0140(11) 0.022(2) -0.0015(12) 0.0005(13) 0.0018(9)
C8 0.0167(13) 0.0155(12) 0.023(2) -0.0013(12) 0.0029(12) 0.0064(10)
O12 0.0423(16) 0.0302(13) 0.035(2) -0.0122(13) -0.0173(14) 0.0166(12)
O13 0.0268(13) 0.0412(16) 0.047(2) -0.0110(15) -0.0066(13) -0.0011(11)

loop_
_atom_type_symbol
_atom_type_description
_atom_type_scat_dispersion_real
_atom_type_scat_dispersion_imag
_atom_type_scat_source
C C 0.0033 0.0016 'International Tables Vol C Tables 4.2.6.8 and 6.1.1.4'
H H 0.0000 0.0000 'International Tables Vol C Tables 4.2.6.8 and 6.1.1.4'
O O 0.0106 0.0060 'International Tables Vol C Tables 4.2.6.8 and 6.1.1.4'
Mn Mn 0.3368 0.7283 'International Tables Vol C Tables 4.2.6.8 and 6.1.1.4'

loop_
_geom_angle_atom_site_label_1
_geom_angle_atom_site_label_2
_geom_angle_atom_site_label_3
_geom_angle
_geom_angle_site_symmetry_1
_geom_angle_site_symmetry_3
O3 Mn1 O2 85.18(9) . 3
O3 Mn1 O1 90.59(10) . .
O2 Mn1 O1 90.77(10) 3 .
O3 Mn1 O1 173.74(11) . 3
O2 Mn1 O1 97.90(8) 3 3
O1 Mn1 O1 83.95(11) . 3
O3 Mn1 O4 93.87(10) . .
O2 Mn1 O4 92.82(10) 3 .
O1 Mn1 O4 174.50(9) . .
O1 Mn1 O4 91.43(10) 3 .
O3 Mn1 O1 96.15(8) . 4
O2 Mn1 O1 174.47(12) 3 4
O1 Mn1 O1 83.86(11) . 4
O1 Mn1 O1 80.27(9) 3 4
O4 Mn1 O1 92.45(10) . 4
O3 Mn1 Mn2 42.77(6) . .
O2 Mn1 Mn2 43.17(6) 3 .
O1 Mn1 Mn2 97.26(6) . .
O1 Mn1 Mn2 140.94(6) 3 .
O4 Mn1 Mn2 88.21(6) . .
O1 Mn1 Mn2 138.79(6) 4 .
O3 Mn1 Mn1 87.99(7) . 4
O2 Mn1 Mn1 132.73(9) 3 4
O1 Mn1 Mn1 42.54(6) . 4
O1 Mn1 Mn1 85.92(7) 3 4
O4 Mn1 Mn1 134.34(6) . 4
O1 Mn1 Mn1 42.16(8) 4 4
Mn2 Mn1 Mn1 120.86(3) . 4
O3 Mn1 Mn1 132.86(9) . 3
O2 Mn1 Mn1 89.30(7) 3 3
O1 Mn1 Mn1 42.64(6) . 3
O1 Mn1 Mn1 42.15(8) 3 3
O4 Mn1 Mn1 133.20(7) . 3
O1 Mn1 Mn1 85.86(7) 4 3
Mn2 Mn1 Mn1 122.23(3) . 3
Mn1 Mn1 Mn1 62.59(2) 4 3
O3 Mn1 Mn1 136.15(6) . 2
O2 Mn1 Mn1 137.98(6) 3 2
O1 Mn1 Mn1 83.06(6) . 2
O1 Mn1 Mn1 40.19(6) 3 2
O4 Mn1 Mn1 91.49(6) . 2
O1 Mn1 Mn1 40.10(6) 4 2
Mn2 Mn1 Mn1 178.84(3) . 2
Mn1 Mn1 Mn1 58.704(11) 4 2
Mn1 Mn1 Mn1 58.703(11) 3 2
O3 Mn2 O2 83.71(9) . 3
O3 Mn2 O8 94.49(9) . .
O2 Mn2 O8 176.50(11) 3 .
O3 Mn2 O10 173.71(14) . .
O2 Mn2 O10 96.15(9) 3 .
O8 Mn2 O10 85.31(10) . .
O3 Mn2 O61 101.98(16) . .
O2 Mn2 O61 94.89(14) 3 .
O8 Mn2 O61 88.42(14) . .
O10 Mn2 O61 84.31(17) . .
O3 Mn2 O5 86.49(9) . .
O2 Mn2 O5 84.18(10) 3 .
O8 Mn2 O5 92.72(10) . .
O10 Mn2 O5 87.24(12) . .
O61 Mn2 O5 171.35(15) . .
O3 Mn2 O62 88.22(15) . .
O2 Mn2 O62 91.44(14) 3 .
O8 Mn2 O62 91.50(15) . .
O10 Mn2 O62 98.07(17) . .
O61 Mn2 O62 13.90(15) . .
O5 Mn2 O62 173.47(14) . .
O3 Mn2 Mn1 41.97(6) . .
O2 Mn2 Mn1 42.48(6) 3 .
O8 Mn2 Mn1 135.20(6) . .
O10 Mn2 Mn1 136.56(8) . .
O61 Mn2 Mn1 107.50(13) . .
O5 Mn2 Mn1 77.57(6) . .
O62 Mn2 Mn1 95.93(13) . .
O2 Mn3 O3 93.30(9) . .
O2 Mn3 O9 175.82(10) . .
O3 Mn3 O9 90.80(9) . .
O2 Mn3 O11 93.03(10) . 4
O3 Mn3 O11 173.65(10) . 4
O9 Mn3 O11 82.87(10) . 4
O2 Mn3 O71 96.51(16) . 4
O3 Mn3 O71 95.81(17) . 4
O9 Mn3 O71 83.87(17) . 4
O11 Mn3 O71 84.01(18) 4 4
O2 Mn3 O72 91.93(16) . 4
O3 Mn3 O72 88.17(16) . 4
O9 Mn3 O72 89.00(17) . 4
O11 Mn3 O72 92.16(17) 4 4
O71 Mn3 O72 9.2(2) 4 4
O2 Mn3 O12 92.24(12) . .
O3 Mn3 O12 95.84(10) . .
O9 Mn3 O12 86.53(14) . .
O11 Mn3 O12 83.37(13) 4 .
O71 Mn3 O12 164.99(17) 4 .
O72 Mn3 O12 174.03(17) 4 .
Mn1 O1 Mn1 95.32(11) . 4
Mn1 O1 Mn1 95.21(11) . 3
Mn1 O1 Mn1 99.71(9) 4 3
Mn1 O2 Mn3 133.10(12) 4 .
Mn1 O2 Mn2 94.35(9) 4 4
Mn3 O2 Mn2 123.14(11) . 4
Mn1 O3 Mn2 95.26(9) . .
Mn1 O3 Mn3 133.55(11) . .
Mn2 O3 Mn3 128.51(11) . .
C1 O4 Mn1 125.4(2) . .
C1 O5 Mn2 123.7(2) . .
O5 C1 O4 124.9(3) . .
O5 C1 C2 120.0(3) . .
O4 C1 C2 115.0(3) . .
C31 O61 Mn2 131.6(4) . .
C31 O71 Mn3 128.2(5) . 3
O61 C31 O71 124.6(6) . .
O61 C31 C41 117.1(6) . .
O71 C31 C41 118.0(7) . .
C32 O62 Mn2 130.3(4) . .
C32 O72 Mn3 134.5(5) . 3
O72 C32 O62 124.8(7) . .
O72 C32 C42 115.1(7) . .
O62 C32 C42 118.3(6) . .
C5 O8 Mn2 133.70(19) . .
C5 O9 Mn3 132.2(2) . .
O9 C5 O8 125.8(3) . .
O9 C5 C6 117.8(3) . .
O8 C5 C6 116.4(2) . .
C7 O10 Mn2 130.3(2) . .
C7 O11 Mn3 136.46(19) . 3
O11 C7 O10 125.4(3) . .
O11 C7 C8 118.1(3) . .
O10 C7 C8 116.5(3) . .
O14 C9 O15 126.7(9) . .
O14 C9 C10 117.4(9) . .
O15 C9 C10 115.6(10) . .

loop_
_geom_bond_atom_site_label_1
_geom_bond_atom_site_label_2
_geom_bond_distance
_geom_bond_site_symmetry_2
Mn1 O3 1.8585(19) .
Mn1 O2 1.875(2) 3
Mn1 O1 1.901(3) .
Mn1 O1 1.9153(19) 3
Mn1 O4 1.917(3) .
Mn1 O1 1.9186(19) 4
Mn1 Mn2 2.7677(6) .
Mn1 Mn1 2.8209(9) 4
Mn1 Mn1 2.8209(9) 3
Mn1 Mn1 2.9307(8) 2
Mn2 O3 1.8875(19) .
Mn2 O2 1.899(2) 3
Mn2 O8 1.937(2) .
Mn2 O10 1.938(2) .
Mn2 O61 2.127(6) .
Mn2 O5 2.224(3) .
Mn2 O62 2.247(5) .
Mn3 O2 1.889(2) .
Mn3 O3 1.894(2) .
Mn3 O9 1.967(2) .
Mn3 O11 1.979(2) 4
Mn3 O71 2.126(6) 4
Mn3 O72 2.156(6) 4
Mn3 O12 2.159(3) .
O1 Mn1 1.9153(19) 4
O1 Mn1 1.9186(19) 3
O2 Mn1 1.875(2) 4
O2 Mn2 1.899(2) 4
O4 C1 1.280(4) .
O5 C1 1.250(4) .
C1 C2 1.497(5) .
O61 C31 1.264(6) .
O71 C31 1.266(6) .
O71 Mn3 2.126(6) 3
C31 C41 1.504(7) .
O62 C32 1.261(6) .
O72 C32 1.225(6) .
O72 Mn3 2.156(6) 3
C32 C42 1.502(7) .
O8 C5 1.256(3) .
O9 C5 1.256(3) .
C5 C6 1.502(4) .
O10 C7 1.258(3) .
O11 C7 1.249(4) .
O11 Mn3 1.979(2) 3
C7 C8 1.498(3) .
O14 C9 1.258(7) .
O15 C9 1.260(7) .
C9 C10 1.506(8) .
